data_1545629
loop_
_publ_author_name
'Eicher, S. M.'
'Greedan, J. E.'

_publ_section_title
;
 Crystal structures and magnetic properties of BaTiF5 and CaTiF5
;
_journal_name_full 'Journal of Solid State Chemistry'
_journal_page_first 12
_journal_page_last 21
_journal_paper_doi 10.1016/0022-4596(84)90193-2
_journal_volume 52
_journal_year 1984
_chemical_formula_sum 'Ca F5 Ti'
_chemical_formula_weight 182.98
_space_group_IT_number 15
_symmetry_cell_setting monoclinic
_symmetry_Int_Tables_number 15
_symmetry_space_group_name_Hall '-I 2yc'
_symmetry_space_group_name_H-M 'I 1 2/c 1'
_cell_angle_alpha 90.
_cell_angle_beta 115.16(3)
_cell_angle_gamma 90.
_cell_formula_units_Z 4
_cell_length_a 9.080(4)
_cell_length_b 6.614(2)
_cell_length_c 7.696(3)
_cell_volume 418.3(3)
_diffrn_ambient_temperature 293
_diffrn_radiation_probe x-ray
_diffrn_radiation_type MoK\a
_diffrn_radiation_wavelength 0.71069
_exptl_absorpt_coefficient_mu 3.258
_exptl_crystal_density_diffrn 2.905
_exptl_crystal_density_meas 2.66
_exptl_crystal_F_000 348
_refine_ls_number_reflns 463
_refine_ls_R_factor_gt 0.0177
_refine_ls_wR_factor_gt 0.0211
_cod_data_source_file JSSC-1984-52-12-21-2.cif
_cod_data_source_block CaTiF5
_cod_original_sg_symbol_H-M 'I 2/c'
_cod_database_code 1545629

loop_
_symmetry_equiv_pos_site_id
_symmetry_equiv_pos_as_xyz
1 x,y,z
2 -x,y,1/2-z
3 -x,-y,-z
4 x,-y,1/2+z
5 1/2+x,1/2+y,1/2+z
6 1/2-x,1/2+y,-z
7 1/2-x,1/2-y,1/2-z
8 1/2+x,1/2-y,z

loop_
_atom_site_aniso_label
_atom_site_aniso_U_11
_atom_site_aniso_U_22
_atom_site_aniso_U_33
_atom_site_aniso_U_23
_atom_site_aniso_U_13
_atom_site_aniso_U_12
Ti 0.0091(2) 0.0084(2) 0.0082(2) 0.0003(1) 0.0033(2) 0.0003(1)
F1 0.0321(10) 0.0141(7) 0.0130(8) 0.0000 0.0137(7) 0.0000
F2 0.0278(7) 0.0096(5) 0.0154(6) 0.0018(4) 0.0114(5) 0.0002(4)
F3 0.0108(6) 0.0314(7) 0.0289(7) -0.0018(5) 0.0045(5) -0.0012(5)
Ca 0.0104(3) 0.0094(2) 0.0101(3) 0.0000 0.0039(2) 0.0000

loop_
_atom_site_label
_atom_site_type_symbol
_atom_site_thermal_displace_type
_atom_site_fract_x
_atom_site_fract_y
_atom_site_fract_z
_atom_site_occupancy
_atom_site_U_iso_or_equiv
_atom_site_calc_flag
_atom_site_refinement_flags
_atom_site_disorder_assembly
_atom_site_disorder_group
Ti Ti Uani 0.00000 0.00000 0.00000 1.000 0.0087(1) . . . .
F1 F Uani 0.00000 0.9096(2) 0.25000 1.000 0.0183(5) . . . .
F2 F Uani 0.01110(10) 0.70070(10) 0.5420(2) 1.000 0.0168(3) . . . .
F3 F Uani -0.22890(10) 0.9794(2) 0.3893(2) 1.000 0.0251(4) . . . .
Ca Ca Uani 0.00000 0.54180(10) 0.25000 1.000 0.0101(2) . . . .

loop_
_geom_angle_atom_site_label_1
_geom_angle_atom_site_label_2
_geom_angle_atom_site_label_3
_geom_angle
_geom_angle_site_symmetry_1
_geom_angle_site_symmetry_2
_geom_angle_site_symmetry_3
_geom_angle_publ_flag
F1 Ti F2 80.81(6) 1_545 . 2_545 yes
F1 Ti F3 89.69(5) 1_545 . 2_545 yes
F1 Ti F1 180.00 1_545 . 3_565 yes
F1 Ti F2 99.19(6) 1_545 . 4_564 yes
F1 Ti F3 90.31(5) 1_545 . 4_564 yes
F2 Ti F3 88.38(6) 2_545 . 2_545 yes
F1 Ti F2 99.19(6) 3_565 . 2_545 yes
F2 Ti F2 180.00 2_545 . 4_564 yes
F2 Ti F3 91.62(6) 2_545 . 4_564 yes
F1 Ti F3 90.31(5) 3_565 . 2_545 yes
F2 Ti F3 91.62(6) 4_564 . 2_545 yes
F3 Ti F3 180.00 2_545 . 4_564 yes
F1 Ti F2 80.81(6) 3_565 . 4_564 yes
F1 Ti F3 89.69(5) 3_565 . 4_564 yes
F2 Ti F3 88.38(6) 4_564 . 4_564 yes
Ti F1 Ti 145.47(8) 1_565 . 2_565 yes

loop_
_geom_bond_atom_site_label_1
_geom_bond_atom_site_label_2
_geom_bond_distance
_geom_bond_site_symmetry_1
_geom_bond_site_symmetry_2
_geom_bond_publ_flag
Ti F1 2.0148(10) . 1_545 yes
Ti F2 2.0014(11) . 2_545 yes
Ti F3 1.8864(14) . 2_545 yes
Ti F1 2.0148(10) . 3_565 yes
Ti F2 2.0014(11) . 4_564 yes
Ti F3 1.8864(14) . 4_564 yes
